data_2008008
loop_
_publ_author_name
'Krishnakumar, R. V.'
'Subha Nandhini, M.'
'Natarajan, S.'

_publ_section_title
;
 Sarcosinium Oxalate Monohydrate
;
_journal_issue 12
_journal_name_full 'Acta Crystallographica Section C'
_journal_page_first IUC9800063
_journal_paper_doi 10.1107/S0108270198099144
_journal_volume 54
_journal_year 1998
_chemical_formula_iupac 'C3 H8 N1 O2 1+, C2 H O4, H2 O1'
_chemical_formula_sum 'C5 H11 N O7'
_chemical_formula_weight 197.15
_chemical_name_systematic
;
 ?
;
_space_group_IT_number 14
_symmetry_cell_setting monoclinic
_symmetry_space_group_name_Hall '-P 2yn'
_symmetry_space_group_name_H-M 'P 1 21/n 1'
_audit_creation_method SHELXL
_cell_angle_alpha 90.000(10)
_cell_angle_beta 99.790(10)
_cell_angle_gamma 90.000(10)
_cell_formula_units_Z 4
_cell_length_a 5.5806(7)
_cell_length_b 22.641(3)
_cell_length_c 7.0249(3)
_cell_measurement_reflns_used 25
_cell_measurement_temperature 293(2)
_cell_measurement_theta_max 12
_cell_measurement_theta_min 5
_cell_volume 874.67(17)
_computing_cell_refinement 'CAD-4 Software'
_computing_data_collection 'CAD-4 Software (Enraf-Nonius, 1989)'
_computing_data_reduction 'CAD-4 Software'
_computing_molecular_graphics SHELXL93
_computing_publication_material SHELXL93
_computing_structure_refinement 'SHELXL93 (Sheldrick, 1993)'
_computing_structure_solution 'SHELXS86 (Sheldrick, 1985)'
_diffrn_ambient_temperature 293(2)
_diffrn_measurement_device_type 'Enraf Nonius CAD-4'
_diffrn_measurement_method \w-2\q
_diffrn_radiation_monochromator graphite
_diffrn_radiation_source 'fine-focus sealed tube'
_diffrn_radiation_type MoK\a
_diffrn_radiation_wavelength 0.71073
_diffrn_reflns_av_R_equivalents 0.021
_diffrn_reflns_av_sigmaI/netI 0.0196
_diffrn_reflns_limit_h_max 6
_diffrn_reflns_limit_h_min 0
_diffrn_reflns_limit_k_max 26
_diffrn_reflns_limit_k_min 0
_diffrn_reflns_limit_l_max 8
_diffrn_reflns_limit_l_min -8
_diffrn_reflns_number 1706
_diffrn_reflns_theta_max 25
_diffrn_reflns_theta_min 3
_diffrn_standards_decay_% 2
_diffrn_standards_interval_count 200
_diffrn_standards_number 2
_exptl_absorpt_coefficient_mu 0.142
_exptl_absorpt_correction_type none
_exptl_crystal_colour colourless
_exptl_crystal_density_diffrn 1.497
_exptl_crystal_density_meas 1.50
_exptl_crystal_density_method 'floatation in carbon tetrachloride/xylene'
_exptl_crystal_description 'block cut from large plate'
_exptl_crystal_F_000 416
_exptl_crystal_size_max 0.30
_exptl_crystal_size_mid 0.25
_exptl_crystal_size_min 0.20
_refine_diff_density_max 0.513
_refine_diff_density_min -0.363
_refine_ls_extinction_coef 0.175(17)
_refine_ls_extinction_method SHELXL93
_refine_ls_goodness_of_fit_all 1.145
_refine_ls_goodness_of_fit_ref 1.100
_refine_ls_hydrogen_treatment refall
_refine_ls_matrix_type full
_refine_ls_number_parameters 163
_refine_ls_number_reflns 1536
_refine_ls_number_restraints 0
_refine_ls_restrained_S_all 1.450
_refine_ls_restrained_S_obs 1.100
_refine_ls_R_factor_all 0.058
_refine_ls_R_factor_gt 0.046
_refine_ls_shift/esd_mean 0.000
_refine_ls_shift/su_max 0.000
_refine_ls_structure_factor_coef Fsqd
_refine_ls_weighting_details 'w = 1/[\s^2^(Fo^2^)+(0.0829P)^2^+0.4545P] where P = (Fo^2^+2Fc^2^)/3'
_refine_ls_weighting_scheme calc
_refine_ls_wR_factor_all 0.187
_refine_ls_wR_factor_ref 0.129
_reflns_number_gt 1294
_reflns_number_total 1543
_reflns_threshold_expression I>2\s(I)
_cod_data_source_file qa0059.cif
_cod_data_source_block sarox
_cod_depositor_comments
;
The following automatic conversions were performed:

'_refine_ls_weighting_scheme' value 'calc w =
1/[\s^2^(Fo^2^)+(0.0829P)^2^+0.4545P] where P = (Fo^2^+2Fc^2^)/3' was
changed to 'calc'. New tag '_refine_ls_weighting_details' was
created. The value of the new tag was set to 'w =
1/[\s^2^(Fo^2^)+(0.0829P)^2^+0.4545P] where P = (Fo^2^+2Fc^2^)/3'.

Automatic conversion script
Id: cif_fix_values 3143 2015-03-26 13:38:13Z robertas 
;
_cod_original_cell_volume 874.7(2)
_cod_original_sg_symbol_H-M 'P 21/n'
_cod_database_code 2008008

loop_
_symmetry_equiv_pos_as_xyz
'x, y, z'
'x+1/2, -y+1/2, z+1/2'
'-x, -y, -z'
'-x-1/2, y-1/2, -z-1/2'

loop_
_atom_site_aniso_label
_atom_site_aniso_U_11
_atom_site_aniso_U_22
_atom_site_aniso_U_33
_atom_site_aniso_U_12
_atom_site_aniso_U_13
_atom_site_aniso_U_23
O1 0.0475(11) 0.0338(10) 0.0764(14) 0.0079(8) 0.0307(10) 0.0039(8)
O2 0.0411(12) 0.0427(13) 0.185(3) 0.0013(9) 0.053(2) -0.0003(14)
C1 0.0288(11) 0.0333(13) 0.0338(12) 0.0007(9) 0.0091(9) -0.0002(9)
C2 0.0272(12) 0.0316(12) 0.0372(13) -0.0010(9) 0.0112(10) -0.0001(10)
N1 0.0267(10) 0.0316(10) 0.0268(10) 0.0015(7) 0.0078(8) -0.0005(8)
C3 0.0368(14) 0.0401(15) 0.054(2) 0.0128(11) 0.0114(12) 0.0052(12)
O1W 0.0476(11) 0.0372(10) 0.0337(10) -0.0115(8) 0.0127(8) 0.0001(8)
C4 0.0316(11) 0.0301(11) 0.0261(11) -0.0039(9) 0.0082(8) -0.0012(8)
C5 0.0304(11) 0.0318(12) 0.0260(11) -0.0053(9) 0.0061(8) 0.0000(8)
O3 0.0476(11) 0.0582(12) 0.0298(9) -0.0303(9) 0.0104(8) -0.0039(8)
O4 0.0444(10) 0.0603(12) 0.0245(9) -0.0171(8) 0.0109(7) -0.0005(7)
O5 0.0467(10) 0.0496(11) 0.0331(9) -0.0229(8) 0.0112(8) -0.0067(8)
O6 0.0449(10) 0.0503(11) 0.0262(9) -0.0190(8) 0.0120(7) -0.0020(7)

loop_
_atom_site_label
_atom_site_fract_x
_atom_site_fract_y
_atom_site_fract_z
_atom_site_U_iso_or_equiv
_atom_site_thermal_displace_type
_atom_site_calc_flag
_atom_site_refinement_flags
_atom_site_occupancy
_atom_site_disorder_group
_atom_site_type_symbol
O1 0.4438(4) 0.30548(8) 0.6560(3) 0.0502(6) Uani d . 1 . O
O2 0.2576(4) 0.22266(10) 0.7082(5) 0.0856(10) Uani d . 1 . O
C1 0.4306(4) 0.24861(10) 0.6734(3) 0.0315(6) Uani d . 1 . C
C2 0.6607(4) 0.21693(10) 0.6533(4) 0.0314(6) Uani d . 1 . C
N1 0.6251(3) 0.15277(8) 0.6630(3) 0.0280(5) Uani d . 1 . N
C3 0.8522(5) 0.11760(13) 0.6840(5) 0.0433(7) Uani d . 1 . C
O1W 0.7475(3) -0.00431(8) 0.2540(3) 0.0388(5) Uani d . 1 . O
C4 0.2588(4) 0.07596(10) 0.2423(3) 0.0289(5) Uani d . 1 . C
C5 0.4406(4) 0.11066(10) 0.1411(3) 0.0293(5) Uani d . 1 . C
O3 0.0910(3) 0.04981(9) 0.1227(2) 0.0447(6) Uani d . 1 . O
O4 0.2776(3) 0.07525(8) 0.4165(2) 0.0425(5) Uani d . 1 . O
O5 0.5742(3) 0.14540(8) 0.2494(2) 0.0426(5) Uani d . 1 . O
O6 0.4383(3) 0.10111(8) -0.0323(2) 0.0398(5) Uani d . 1 . O
H1 0.287(7) 0.3250(16) 0.682(5) 0.068(10) Uiso d . 1 . H
H2 0.704(6) 0.2265(13) 0.534(5) 0.046(8) Uiso d . 1 . H
H3 0.785(6) 0.2295(13) 0.749(5) 0.046(8) Uiso d . 1 . H
H4 0.523(6) 0.1414(13) 0.558(5) 0.047(8) Uiso d . 1 . H
H5 0.549(6) 0.1460(13) 0.761(5) 0.045(8) Uiso d . 1 . H
H6 0.810(6) 0.0799(16) 0.688(5) 0.052(9) Uiso d . 1 . H
H7 0.964(8) 0.1293(19) 0.803(6) 0.082(12) Uiso d . 1 . H
H8 0.932(8) 0.1231(18) 0.576(6) 0.082(12) Uiso d . 1 . H
H10 0.701(6) -0.0346(17) 0.177(5) 0.059(9) Uiso d . 1 . H
H11 0.758(6) -0.0217(14) 0.364(5) 0.051(9) Uiso d . 1 . H
H9 -0.010(7) 0.0298(17) 0.180(5) 0.072(11) Uiso d . 1 . H

loop_
_atom_type_symbol
_atom_type_description
_atom_type_scat_dispersion_real
_atom_type_scat_dispersion_imag
_atom_type_scat_source
C C 0.0033 0.0016 'International Tables Vol C Tables 4.2.6.8 and 6.1.1.4'
H H 0.0000 0.0000 'International Tables Vol C Tables 4.2.6.8 and 6.1.1.4'
N N 0.0061 0.0033 'International Tables Vol C Tables 4.2.6.8 and 6.1.1.4'
O O 0.0106 0.0060 'International Tables Vol C Tables 4.2.6.8 and 6.1.1.4'

loop_
_geom_angle_atom_site_label_1
_geom_angle_atom_site_label_2
_geom_angle_atom_site_label_3
_geom_angle
C1 O1 H1 110.(2)
O2 C1 O1 124.8(2)
O2 C1 C2 121.4(2)
O1 C1 C2 113.8(2)
N1 C2 C1 110.1(2)
N1 C2 H2 109.0(18)
C1 C2 H2 109.2(18)
N1 C2 H3 111.2(18)
C1 C2 H3 109.4(19)
H2 C2 H3 108.(3)
C2 N1 C3 114.6(2)
C2 N1 H4 108.6(19)
C3 N1 H4 109.9(19)
C2 N1 H5 107.(2)
C3 N1 H5 110.3(19)
H4 N1 H5 106.(3)
N1 C3 H6 107.(2)
N1 C3 H7 110.(3)
H6 C3 H7 111.(3)
N1 C3 H8 111.(2)
H6 C3 H8 108.(3)
H7 C3 H8 109.(3)
H10 O1W H11 99.(3)
O4 C4 O3 125.5(2)
O4 C4 C5 121.3(2)
O3 C4 C5 113.2(2)
O6 C5 O5 128.0(2)
O6 C5 C4 117.8(2)
O5 C5 C4 114.2(2)
C4 O3 H9 113.(2)

loop_
_geom_bond_atom_site_label_1
_geom_bond_atom_site_label_2
_geom_bond_site_symmetry_2
_geom_bond_distance
_geom_bond_publ_flag
O1 C1 . 1.297(3) ?
O1 H1 . 1.03(4) ?
O2 C1 . 1.190(3) ?
C1 C2 . 1.498(3) ?
C2 N1 . 1.469(3) ?
C2 H2 . 0.94(3) ?
C2 H3 . 0.92(3) ?
N1 C3 . 1.482(3) ?
N1 H4 . 0.89(3) ?
N1 H5 . 0.88(3) ?
C3 H6 . 0.89(4) ?
C3 H7 . 0.99(4) ?
C3 H8 . 0.95(4) ?
O1W H10 . 0.89(4) ?
O1W H11 . 0.86(4) ?
C4 O4 . 1.211(3) ?
C4 O3 . 1.290(3) ?
C4 C5 . 1.548(3) ?
C5 O6 . 1.235(3) ?
C5 O5 . 1.249(3) ?
O3 H9 . 0.87(4) ?

loop_
_geom_hbond_atom_site_label_D
_geom_hbond_atom_site_label_H
_geom_hbond_atom_site_label_A
_geom_hbond_site_symmetry_A
_geom_hbond_distance_DH
_geom_hbond_distance_HA
_geom_hbond_distance_DA
_geom_hbond_angle_DHA
O1 H1 O5 2_455 1.03(4) 1.51(4) 2.525(3) 172(3)
N1 H4 O4 1_555 0.89(3) 2.15(3) 2.948(2) 148(3)
N1 H4 O5 1_555 0.89(3) 2.23(3) 2.875(3) 127(3)
N1 H5 O6 1_556 0.88(3) 1.96(3) 2.791(3) 158(3)
O3 H9 O1W 1_455 0.87(4) 1.72(4) 2.574(3) 168(4)
O1W H10 O6 4_655 0.88(4) 1.91(4) 2.782(2) 171(3)

loop_
_geom_torsion_atom_site_label_1
_geom_torsion_atom_site_label_2
_geom_torsion_atom_site_label_3
_geom_torsion_atom_site_label_4
_geom_torsion
O2 C1 C2 N1 5.7(4)
O1 C1 C2 N1 -176.5(2)
C1 C2 N1 C3 -168.4(2)
O4 C4 C5 O6 167.2(2)
O3 C4 C5 O6 -13.6(3)
O4 C4 C5 O5 -12.5(3)
O3 C4 C5 O5 166.7(2)

loop_
_cod_related_entry_id
_cod_related_entry_database
_cod_related_entry_code
1 ChemSpider 21136672
